data_4312196
loop_
_publ_author_name
'David V. Partyka'
'R. H. Holm'

_publ_section_title
;
 Oxygen/Sulfur Substitution Reactions of Tetraoxometalates Effected by
 Electrophilic Carbon and Silicon Reagents
;
_journal_name_full 'Inorganic Chemistry'
_journal_page_first 8609
_journal_page_last 8616
_journal_paper_doi 10.1021/ic040097g
_journal_volume 43
_journal_year 2004
_chemical_formula_sum 'C16 H40 N2 O3 S W'
_chemical_formula_weight 524.41
_chemical_name_systematic
;
 ?
;
_space_group_IT_number 14
_symmetry_cell_setting monoclinic
_symmetry_space_group_name_Hall '-P 2ybc'
_symmetry_space_group_name_H-M 'P 1 21/c 1'
_atom_sites_solution_hydrogens geom
_atom_sites_solution_primary direct
_atom_sites_solution_secondary difmap
_audit_creation_method SHELXL-97
_cell_angle_alpha 90.00
_cell_angle_beta 94.38(3)
_cell_angle_gamma 90.00
_cell_formula_units_Z 4
_cell_length_a 13.644(3)
_cell_length_b 11.966(2)
_cell_length_c 13.245(3)
_cell_measurement_temperature 293(2)
_cell_volume 2156.1(8)
_computing_cell_refinement 'Bruker XSCANS'
_computing_data_collection 'Bruker XSCANS'
_computing_data_reduction 'Bruker SHELXTL'
_computing_molecular_graphics 'Bruker SHELXTL'
_computing_publication_material 'Bruker SHELXTL'
_computing_structure_refinement 'SHELXL-97 (Sheldrick, 1997)'
_computing_structure_solution 'SHELXS-97 (Sheldrick, 1990)'
_diffrn_ambient_temperature 293(2)
_diffrn_measured_fraction_theta_full 0.978
_diffrn_measured_fraction_theta_max 0.978
_diffrn_measurement_device_type 'Bruker P4'
_diffrn_measurement_method '\w scans'
_diffrn_radiation_monochromator graphite
_diffrn_radiation_source 'fine-focus sealed tube'
_diffrn_radiation_type MoK\a
_diffrn_radiation_wavelength 0.71073
_diffrn_reflns_av_R_equivalents 0.0529
_diffrn_reflns_av_sigmaI/netI 0.0711
_diffrn_reflns_limit_h_max 18
_diffrn_reflns_limit_h_min -15
_diffrn_reflns_limit_k_max 15
_diffrn_reflns_limit_k_min -15
_diffrn_reflns_limit_l_max 12
_diffrn_reflns_limit_l_min -17
_diffrn_reflns_number 14388
_diffrn_reflns_theta_full 28.37
_diffrn_reflns_theta_max 28.37
_diffrn_reflns_theta_min 1.50
_exptl_absorpt_coefficient_mu 5.468
_exptl_absorpt_correction_type none
_exptl_crystal_density_diffrn 1.615
_exptl_crystal_density_method 'not measured'
_exptl_crystal_F_000 1056
_refine_diff_density_max 1.425
_refine_diff_density_min -2.020
_refine_diff_density_rms 0.170
_refine_ls_extinction_method none
_refine_ls_goodness_of_fit_ref 1.064
_refine_ls_hydrogen_treatment mixed
_refine_ls_matrix_type full
_refine_ls_number_parameters 216
_refine_ls_number_reflns 5278
_refine_ls_number_restraints 0
_refine_ls_restrained_S_all 1.064
_refine_ls_R_factor_all 0.0878
_refine_ls_R_factor_gt 0.0658
_refine_ls_shift/su_max 0.001
_refine_ls_shift/su_mean 0.000
_refine_ls_structure_factor_coef Fsqd
_refine_ls_weighting_details 'calc w=1/[\s^2^(Fo^2^)+(0.0260P)^2^+23.5587P] where P=(Fo^2^+2Fc^2^)/3'
_refine_ls_weighting_scheme calc
_refine_ls_wR_factor_gt 0.1061
_refine_ls_wR_factor_ref 0.1131
_reflns_number_gt 4452
_reflns_number_total 5278
_reflns_threshold_expression >2sigma(I)
_cod_data_source_file ic040097g_3.cif
_cod_data_source_block mono1a
_cod_depositor_comments
;
The following automatic conversions were performed:
'_symmetry_cell_setting' value 'Monoclinic' changed to 'monoclinic'
according to '/home/saulius/struct/CIF-dictionaries/cif_core.dic'
dictionary named 'cif_core.dic' version 2.4.1 from 2010-06-29.

Automatic conversion script
Id: cif_fix_enum 1527 2010-12-29 10:47:43Z saulius 
;
_cod_original_cell_volume 2156.2(7)
_cod_database_code 4312196

loop_
_symmetry_equiv_pos_as_xyz
'x, y, z'
'-x, y+1/2, -z+1/2'
'-x, -y, -z'
'x, -y-1/2, z-1/2'

loop_
_atom_site_label
_atom_site_type_symbol
_atom_site_fract_x
_atom_site_fract_y
_atom_site_fract_z
_atom_site_U_iso_or_equiv
_atom_site_adp_type
_atom_site_occupancy
_atom_site_symmetry_multiplicity
_atom_site_calc_flag
_atom_site_refinement_flags
_atom_site_disorder_assembly
_atom_site_disorder_group
W1 W 0.74299(2) 0.98680(2) 0.84153(2) 0.02094(10) Uani 1 1 d . . .
S1 S 0.62643(18) 0.91916(18) 0.72898(18) 0.0344(5) Uani 1 1 d . . .
O2 O 0.7023(5) 0.9862(5) 0.9645(4) 0.0376(15) Uani 1 1 d . . .
O1 O 0.7704(4) 1.1272(5) 0.8084(5) 0.0337(14) Uani 1 1 d . . .
N1 N 0.5743(5) 0.2560(5) 0.0539(5) 0.0215(14) Uani 1 1 d . . .
C1 C 0.5119(6) 0.3613(7) 0.0455(7) 0.0263(18) Uani 1 1 d . . .
H1A H 0.4897 0.3728 -0.0250 0.032 Uiso 1 1 calc R . .
H1B H 0.5526 0.4246 0.0670 0.032 Uiso 1 1 calc R . .
C12 C 0.7748(7) 0.6363(8) 0.7517(7) 0.036(2) Uani 1 1 d . . .
H12A H 0.8156 0.6491 0.8129 0.054 Uiso 1 1 calc R . .
H12B H 0.7271 0.5797 0.7633 0.054 Uiso 1 1 calc R . .
H12C H 0.7417 0.7043 0.7312 0.054 Uiso 1 1 calc R . .
O3 O 0.8523(4) 0.9057(5) 0.8430(4) 0.0298(13) Uani 1 1 d . . .
N2 N 0.9247(5) 0.6723(6) 0.6528(5) 0.0248(15) Uani 1 1 d . . .
C7 C 0.5173(6) 0.1527(7) 0.0178(6) 0.0270(19) Uani 1 1 d . . .
H7A H 0.4648 0.1406 0.0621 0.032 Uiso 1 1 calc R . .
H7B H 0.5610 0.0887 0.0251 0.032 Uiso 1 1 calc R . .
C11 C 0.8381(6) 0.5979(7) 0.6689(6) 0.0277(18) Uani 1 1 d . . .
H11A H 0.8622 0.5233 0.6852 0.033 Uiso 1 1 calc R . .
H11B H 0.7972 0.5931 0.6058 0.033 Uiso 1 1 calc R . .
C13 C 0.9777(6) 0.6183(7) 0.5688(6) 0.0281(18) Uani 1 1 d . . .
H13A H 1.0090 0.5504 0.5951 0.034 Uiso 1 1 calc R . .
H13B H 0.9293 0.5970 0.5148 0.034 Uiso 1 1 calc R . .
C8 C 0.4724(7) 0.1562(8) -0.0914(7) 0.036(2) Uani 1 1 d . . .
H8A H 0.4373 0.2252 -0.1029 0.055 Uiso 1 1 calc R . .
H8B H 0.4280 0.0946 -0.1031 0.055 Uiso 1 1 calc R . .
H8C H 0.5237 0.1512 -0.1369 0.055 Uiso 1 1 calc R . .
C15 C 0.9920(6) 0.6825(7) 0.7500(6) 0.0270(18) Uani 1 1 d . . .
H15A H 1.0525 0.7184 0.7337 0.032 Uiso 1 1 calc R . .
H15B H 0.9606 0.7313 0.7963 0.032 Uiso 1 1 calc R . .
C3 C 0.6095(7) 0.2400(7) 0.1645(6) 0.0300(19) Uani 1 1 d . . .
H3A H 0.5533 0.2228 0.2024 0.036 Uiso 1 1 calc R . .
H3B H 0.6374 0.3097 0.1906 0.036 Uiso 1 1 calc R . .
C5 C 0.6586(6) 0.2722(7) -0.0123(7) 0.033(2) Uani 1 1 d . . .
H5A H 0.6322 0.2903 -0.0804 0.040 Uiso 1 1 calc R . .
H5B H 0.6943 0.2024 -0.0155 0.040 Uiso 1 1 calc R . .
C9 C 0.8902(7) 0.7895(7) 0.6254(7) 0.033(2) Uani 1 1 d . . .
H9A H 0.8587 0.8208 0.6822 0.039 Uiso 1 1 calc R . .
H9B H 0.9472 0.8352 0.6148 0.039 Uiso 1 1 calc R . .
C14 C 1.0544(7) 0.6896(8) 0.5243(7) 0.038(2) Uani 1 1 d . . .
H14A H 1.0241 0.7560 0.4957 0.057 Uiso 1 1 calc R . .
H14B H 1.0840 0.6484 0.4724 0.057 Uiso 1 1 calc R . .
H14C H 1.1039 0.7098 0.5765 0.057 Uiso 1 1 calc R . .
C2 C 0.4226(7) 0.3588(9) 0.1078(8) 0.043(2) Uani 1 1 d . . .
H2A H 0.3837 0.2938 0.0901 0.064 Uiso 1 1 calc R . .
H2B H 0.3838 0.4248 0.0941 0.064 Uiso 1 1 calc R . .
H2C H 0.4439 0.3563 0.1786 0.064 Uiso 1 1 calc R . .
C10 C 0.8199(8) 0.7967(9) 0.5326(7) 0.049(3) Uani 1 1 d . . .
H10A H 0.8463 0.7567 0.4781 0.074 Uiso 1 1 calc R . .
H10B H 0.8104 0.8736 0.5137 0.074 Uiso 1 1 calc R . .
H10C H 0.7580 0.7645 0.5468 0.074 Uiso 1 1 calc R . .
C6 C 0.7301(8) 0.3638(9) 0.0249(10) 0.052(3) Uani 1 1 d . . .
H6A H 0.6965 0.4343 0.0234 0.078 Uiso 1 1 calc R . .
H6B H 0.7834 0.3671 -0.0182 0.078 Uiso 1 1 calc R . .
H6C H 0.7553 0.3476 0.0930 0.078 Uiso 1 1 calc R . .
C4 C 0.6859(9) 0.1477(8) 0.1827(8) 0.051(3) Uani 1 1 d . . .
H4A H 0.6616 0.0799 0.1511 0.077 Uiso 1 1 calc R . .
H4B H 0.6985 0.1356 0.2542 0.077 Uiso 1 1 calc R . .
H4C H 0.7457 0.1694 0.1543 0.077 Uiso 1 1 calc R . .
C16 C 1.0174(7) 0.5749(8) 0.8036(7) 0.041(2) Uani 1 1 d . . .
H16A H 0.9595 0.5442 0.8300 0.062 Uiso 1 1 calc R . .
H16B H 1.0662 0.5885 0.8583 0.062 Uiso 1 1 calc R . .
H16C H 1.0427 0.5229 0.7569 0.062 Uiso 1 1 calc R . .

loop_
_atom_site_aniso_label
_atom_site_aniso_U_11
_atom_site_aniso_U_22
_atom_site_aniso_U_33
_atom_site_aniso_U_23
_atom_site_aniso_U_13
_atom_site_aniso_U_12
W1 0.02334(16) 0.02033(16) 0.01890(15) -0.00019(14) -0.00001(11) 0.00238(14)
S1 0.0370(13) 0.0325(12) 0.0317(12) -0.0022(9) -0.0095(10) -0.0037(9)
O2 0.046(4) 0.047(4) 0.020(3) -0.005(3) 0.004(3) 0.011(3)
O1 0.035(4) 0.027(3) 0.038(4) 0.007(3) -0.006(3) -0.004(3)
N1 0.020(3) 0.023(3) 0.022(4) -0.002(3) 0.001(3) -0.001(3)
C1 0.030(5) 0.022(4) 0.027(4) -0.001(3) 0.004(4) 0.005(3)
C12 0.029(5) 0.045(5) 0.035(5) -0.008(4) 0.011(4) -0.003(4)
O3 0.027(3) 0.035(3) 0.028(3) 0.000(3) 0.004(3) 0.008(2)
N2 0.022(4) 0.031(4) 0.021(4) -0.005(3) 0.000(3) 0.003(3)
C7 0.023(5) 0.021(4) 0.036(5) 0.001(3) -0.001(4) -0.005(3)
C11 0.026(4) 0.031(4) 0.027(5) -0.008(4) 0.002(4) -0.004(3)
C13 0.031(5) 0.032(5) 0.022(4) -0.002(3) 0.003(4) 0.000(3)
C8 0.042(6) 0.034(5) 0.031(5) -0.003(4) -0.013(4) -0.006(4)
C15 0.021(4) 0.042(5) 0.017(4) -0.010(4) -0.002(3) -0.004(3)
C3 0.034(5) 0.033(5) 0.021(4) -0.003(4) -0.005(4) 0.000(4)
C5 0.027(5) 0.037(5) 0.036(5) -0.006(4) 0.009(4) 0.001(4)
C9 0.042(6) 0.030(5) 0.027(5) -0.003(4) 0.007(4) 0.008(4)
C14 0.034(5) 0.053(6) 0.027(5) 0.004(4) 0.008(4) 0.009(4)
C2 0.024(5) 0.057(6) 0.048(6) 0.004(5) 0.009(4) 0.009(4)
C10 0.060(7) 0.055(6) 0.030(5) 0.005(5) -0.007(5) 0.027(5)
C6 0.033(6) 0.050(6) 0.076(8) -0.003(6) 0.026(6) -0.012(5)
C4 0.071(8) 0.044(6) 0.035(6) 0.001(5) -0.025(5) 0.013(5)
C16 0.041(6) 0.054(6) 0.028(5) 0.003(4) 0.001(4) 0.018(5)

loop_
_atom_type_symbol
_atom_type_description
_atom_type_scat_dispersion_real
_atom_type_scat_dispersion_imag
_atom_type_scat_source
C C 0.0033 0.0016 'International Tables Vol C Tables 4.2.6.8 and 6.1.1.4'
H H 0.0000 0.0000 'International Tables Vol C Tables 4.2.6.8 and 6.1.1.4'
N N 0.0061 0.0033 'International Tables Vol C Tables 4.2.6.8 and 6.1.1.4'
O O 0.0106 0.0060 'International Tables Vol C Tables 4.2.6.8 and 6.1.1.4'
S S 0.1246 0.1234 'International Tables Vol C Tables 4.2.6.8 and 6.1.1.4'
W W -0.8490 6.8722 'International Tables Vol C Tables 4.2.6.8 and 6.1.1.4'

loop_
_geom_angle_atom_site_label_1
_geom_angle_atom_site_label_2
_geom_angle_atom_site_label_3
_geom_angle
_geom_angle_site_symmetry_1
_geom_angle_site_symmetry_3
_geom_angle_publ_flag
O2 W1 O3 108.2(3) . . ?
O2 W1 O1 108.6(3) . . ?
O3 W1 O1 109.0(3) . . ?
O2 W1 S1 110.8(2) . . ?
O3 W1 S1 111.2(2) . . ?
O1 W1 S1 109.1(2) . . ?
C3 N1 C5 112.2(6) . . ?
C3 N1 C1 108.0(6) . . ?
C5 N1 C1 107.4(6) . . ?
C3 N1 C7 108.5(6) . . ?
C5 N1 C7 108.4(6) . . ?
C1 N1 C7 112.4(6) . . ?
N1 C1 C2 114.3(7) . . ?
C9 N2 C11 110.4(7) . . ?
C9 N2 C13 112.1(6) . . ?
C11 N2 C13 105.9(6) . . ?
C9 N2 C15 106.5(6) . . ?
C11 N2 C15 110.8(6) . . ?
C13 N2 C15 111.2(6) . . ?
N1 C7 C8 115.7(7) . . ?
N2 C11 C12 114.7(7) . . ?
C14 C13 N2 115.5(7) . . ?
C16 C15 N2 115.6(7) . . ?
N1 C3 C4 113.9(7) . . ?
N1 C5 C6 113.6(7) . . ?
C10 C9 N2 114.6(7) . . ?

loop_
_geom_bond_atom_site_label_1
_geom_bond_atom_site_label_2
_geom_bond_distance
_geom_bond_site_symmetry_2
_geom_bond_publ_flag
W1 O2 1.761(6) . ?
W1 O3 1.778(5) . ?
W1 O1 1.783(6) . ?
W1 S1 2.246(2) . ?
N1 C3 1.519(10) . ?
N1 C5 1.511(10) . ?
N1 C1 1.520(10) . ?
N1 C7 1.519(9) . ?
C1 C2 1.524(12) . ?
C12 C11 1.518(11) . ?
N2 C9 1.514(10) . ?
N2 C11 1.508(10) . ?
N2 C13 1.517(10) . ?
N2 C15 1.528(10) . ?
C7 C8 1.528(12) . ?
C13 C14 1.504(12) . ?
C15 C16 1.499(12) . ?
C3 C4 1.526(12) . ?
C5 C6 1.523(13) . ?
C9 C10 1.502(13) . ?

loop_
_cod_related_entry_id
_cod_related_entry_database
_cod_related_entry_code
1 ChemSpider 30660910
